data_7719766
loop_
_publ_author_name
'Yakubovich, Olga'
'Kiriukhina, Galina'
'Volkov, Anatoly'
'Dimitrova, Olga'
'Shvanskaya, Larisa'
'Vasiliev, Alexander'

_publ_section_title
;
 Crystal structure and physical properties of
 Na<sub>2</sub>Mn<sub>3</sub>(Si<sub>3</sub>O<sub>10</sub>) - a new
 representative of the series of trisilicates
 A<sub>2</sub>M<sub>3</sub>(Si<sub>3</sub>O<sub>10</sub>).
;
_journal_issue 46
_journal_name_full 'Dalton transactions (Cambridge, England : 2003)'
_journal_page_first 17231
_journal_page_last 17238
_journal_paper_doi 10.1039/d5dt01838b
_journal_volume 54
_journal_year 2025
_chemical_formula_sum 'Mn3 Na2 O10 Si3'
_chemical_formula_weight 455.07
_space_group_crystal_system monoclinic
_space_group_IT_number 15
_space_group_name_Hall '-C 2yc'
_space_group_name_H-M_alt 'C 1 2/c 1'
_atom_sites_solution_primary direct
_atom_sites_solution_secondary difmap
_audit_creation_method SHELXL-2018/3
_audit_update_record
;
2025-07-05 deposited with the CCDC.	2025-10-24 downloaded from the CCDC.
;
_cell_angle_alpha 90
_cell_angle_beta 94.078(6)
_cell_angle_gamma 90
_cell_formula_units_Z 4
_cell_length_a 16.1195(9)
_cell_length_b 5.0089(3)
_cell_length_c 10.7158(6)
_cell_measurement_reflns_used 1584
_cell_measurement_temperature 293(2)
_cell_measurement_theta_max 30.661
_cell_measurement_theta_min 3.804
_cell_volume 863.01(9)
_computing_cell_refinement
;
CrysAlisPro, Agilent Technologies,
Version 1.171.37.35 (release 13-08-2014 CrysAlis171 .NET)
(compiled Aug 13 2014,18:06:01)
;
_computing_data_collection
;
CrysAlisPro, Agilent Technologies,
Version 1.171.37.35 (release 13-08-2014 CrysAlis171 .NET)
(compiled Aug 13 2014,18:06:01)
;
_computing_data_reduction
;
CrysAlisPro, Agilent Technologies,
Version 1.171.37.35 (release 13-08-2014 CrysAlis171 .NET)
(compiled Aug 13 2014,18:06:01)
;
_computing_molecular_graphics DIAMOND
_computing_structure_refinement 'SHELXL-2018/3 (Sheldrick, 2018)'
_computing_structure_solution SHELXT
_diffrn_ambient_temperature 293(2)
_diffrn_detector_area_resol_mean 16.063
_diffrn_measured_fraction_theta_full 0.997
_diffrn_measured_fraction_theta_max 0.950
_diffrn_measurement_device_type 'Xcalibur, Sapphire3'
_diffrn_measurement_method '\w scans'
_diffrn_radiation_type MoK\a
_diffrn_radiation_wavelength 0.71073
_diffrn_reflns_av_R_equivalents 0.0398
_diffrn_reflns_av_unetI/netI 0.0449
_diffrn_reflns_Laue_measured_fraction_full 0.997
_diffrn_reflns_Laue_measured_fraction_max 0.950
_diffrn_reflns_limit_h_max 21
_diffrn_reflns_limit_h_min -21
_diffrn_reflns_limit_k_max 6
_diffrn_reflns_limit_k_min -6
_diffrn_reflns_limit_l_max 14
_diffrn_reflns_limit_l_min -15
_diffrn_reflns_number 3359
_diffrn_reflns_point_group_measured_fraction_full 0.997
_diffrn_reflns_point_group_measured_fraction_max 0.950
_diffrn_reflns_theta_full 25.242
_diffrn_reflns_theta_max 29.985
_diffrn_reflns_theta_min 3.813
_diffrn_source 'Enhance (Mo) X-ray Source'
_exptl_absorpt_coefficient_mu 4.888
_exptl_absorpt_correction_T_max 0.817
_exptl_absorpt_correction_T_min 0.674
_exptl_absorpt_correction_type gaussian
_exptl_absorpt_process_details
;
CrysAlisPro 1.171.42.49 (Rigaku Oxford Diffraction, 2022)
Numerical absorption correction based on gaussian integration over
a multifaceted crystal model
Empirical absorption correction using spherical harmonics,
implemented in SCALE3 ABSPACK scaling algorithm.
;
_exptl_crystal_colour colorless
_exptl_crystal_density_diffrn 3.502
_exptl_crystal_description 'flattened cube'
_exptl_crystal_F_000 876
_exptl_crystal_size_max 0.120
_exptl_crystal_size_mid 0.060
_exptl_crystal_size_min 0.060
_exptl_transmission_factor_max 1.000
_exptl_transmission_factor_min 0.818
_refine_diff_density_max 0.542
_refine_diff_density_min -0.568
_refine_diff_density_rms 0.137
_refine_ls_extinction_method none
_refine_ls_goodness_of_fit_ref 1.199
_refine_ls_hydrogen_treatment undef
_refine_ls_matrix_type full
_refine_ls_number_parameters 84
_refine_ls_number_reflns 1187
_refine_ls_number_restraints 0
_refine_ls_restrained_S_all 1.199
_refine_ls_R_factor_all 0.0401
_refine_ls_R_factor_gt 0.0318
_refine_ls_shift/su_max 0.000
_refine_ls_shift/su_mean 0.000
_refine_ls_structure_factor_coef Fsqd
_refine_ls_weighting_details 'w=1/[\s^2^(Fo^2^)+(0.0100P)^2^] where P=(Fo^2^+2Fc^2^)/3'
_refine_ls_weighting_scheme calc
_refine_ls_wR_factor_gt 0.0564
_refine_ls_wR_factor_ref 0.0584
_reflns_Friedel_coverage 0.000
_reflns_number_gt 1017
_reflns_number_total 1187
_reflns_threshold_expression 'I > 2\s(I)'
_cod_data_source_file d5dt01838b2.cif
_cod_data_source_block shelx
_cod_depositor_comments
;
The following automatic conversions were performed:

data item '_atom_sites_solution_secondary' value 'diffmap' was
changed to 'difmap'.

Automatic conversion script
Id: cif_fix_values 8170 2020-07-09 18:12:32Z antanas 

 Adding full bibliography for 7719766.cif.
;
_cod_original_sg_symbol_H-M 'C 2/c'
_cod_database_code 7719766
_shelx_shelxl_version_number 2018/3
_shelx_space_group_comment
;
The symmetry employed for this shelxl refinement is uniquely defined
by the following loop, which should always be used as a source of
symmetry information in preference to the above space-group names.
They are only intended as comments.
;
_shelx_estimated_absorpt_t_min 0.592
_shelx_estimated_absorpt_t_max 0.758
_exptl_absorpt_special_details
;
Empirical correction (ABSPACK) includes:
- Absorption correction using spherical harmonics
- Frame scaling
;

loop_
_space_group_symop_operation_xyz
'x, y, z'
'-x, y, -z+1/2'
'x+1/2, y+1/2, z'
'-x+1/2, y+1/2, -z+1/2'
'-x, -y, -z'
'x, -y, z-1/2'
'-x+1/2, -y+1/2, -z'
'x+1/2, -y+1/2, z-1/2'

loop_
_atom_site_label
_atom_site_type_symbol
_atom_site_fract_x
_atom_site_fract_y
_atom_site_fract_z
_atom_site_U_iso_or_equiv
_atom_site_adp_type
_atom_site_occupancy
_atom_site_site_symmetry_order
_atom_site_calc_flag
_atom_site_refinement_flags_posn
_atom_site_refinement_flags_adp
_atom_site_refinement_flags_occupancy
_atom_site_disorder_assembly
_atom_site_disorder_group
Mn1 Mn 0.33744(3) 0.28326(8) 0.29069(4) 0.00763(12) Uani 1 1 d . . . . .
Mn2 Mn 0.250000 0.750000 0.500000 0.00914(16) Uani 1 2 d S . P . .
Si1 Si 0.500000 0.3275(2) 0.750000 0.0058(2) Uani 1 2 d S T P . .
Si2 Si 0.34682(5) 0.19571(15) 0.59687(7) 0.00530(18) Uani 1 1 d . . . . .
Na1 Na 0.45471(8) 0.2564(2) 1.02845(12) 0.0126(3) Uani 1 1 d . . . . .
O1 O 0.33940(13) 0.5154(3) 0.60290(19) 0.0080(4) Uani 1 1 d . . . . .
O2 O 0.27776(13) 0.0307(4) 0.67039(19) 0.0088(5) Uani 1 1 d . . . . .
O3 O 0.34534(13) 0.0619(4) 0.45964(19) 0.0082(4) Uani 1 1 d . . . . .
O4 O 0.44757(13) 0.4979(4) 0.84275(19) 0.0097(5) Uani 1 1 d . . . . .
O5 O 0.43963(13) 0.1178(4) 0.66473(19) 0.0110(5) Uani 1 1 d . . . . .

loop_
_atom_site_aniso_label
_atom_site_aniso_U_11
_atom_site_aniso_U_22
_atom_site_aniso_U_33
_atom_site_aniso_U_23
_atom_site_aniso_U_13
_atom_site_aniso_U_12
Mn1 0.0078(2) 0.0084(2) 0.0066(2) 0.00048(17) -0.00016(19) -0.00114(17)
Mn2 0.0085(3) 0.0064(3) 0.0117(3) 0.0003(2) -0.0049(3) -0.0004(2)
Si1 0.0052(6) 0.0060(6) 0.0059(6) 0.000 -0.0018(5) 0.000
Si2 0.0046(4) 0.0054(4) 0.0056(4) 0.0002(3) -0.0011(3) -0.0002(3)
Na1 0.0141(7) 0.0101(6) 0.0140(7) 0.0010(5) 0.0024(6) -0.0012(5)
O1 0.0094(12) 0.0046(10) 0.0094(11) -0.0010(8) -0.0031(9) 0.0001(8)
O2 0.0100(12) 0.0079(10) 0.0083(11) 0.0013(8) 0.0003(9) -0.0006(8)
O3 0.0101(12) 0.0065(10) 0.0078(11) -0.0007(8) -0.0007(9) -0.0005(8)
O4 0.0079(11) 0.0128(11) 0.0082(11) -0.0009(8) 0.0002(9) 0.0003(8)
O5 0.0093(11) 0.0081(11) 0.0144(12) -0.0029(8) -0.0062(9) 0.0035(8)

loop_
_atom_type_symbol
_atom_type_description
_atom_type_scat_dispersion_real
_atom_type_scat_dispersion_imag
_atom_type_scat_source
O O 0.0106 0.0060 'International Tables Vol C Tables 4.2.6.8 and 6.1.1.4'
Na Na 0.0362 0.0249 'International Tables Vol C Tables 4.2.6.8 and 6.1.1.4'
Si Si 0.0817 0.0704 'International Tables Vol C Tables 4.2.6.8 and 6.1.1.4'
Mn Mn 0.3368 0.7283 'International Tables Vol C Tables 4.2.6.8 and 6.1.1.4'

loop_
_geom_angle_atom_site_label_1
_geom_angle_atom_site_label_2
_geom_angle_atom_site_label_3
_geom_angle
_geom_angle_site_symmetry_1
_geom_angle_site_symmetry_3
_geom_angle_publ_flag
O3 Mn1 O4 92.71(8) . 6_565 ?
O3 Mn1 O2 93.53(8) . 7_556 ?
O4 Mn1 O2 116.30(8) 6_565 7_556 ?
O3 Mn1 O2 97.08(8) . 6 ?
O4 Mn1 O2 147.18(8) 6_565 6 ?
O2 Mn1 O2 94.34(5) 7_556 6 ?
O3 Mn1 O1 173.44(7) . 6_565 ?
O4 Mn1 O1 86.51(7) 6_565 6_565 ?
O2 Mn1 O1 92.66(8) 7_556 6_565 ?
O2 Mn1 O1 80.25(7) 6 6_565 ?
O3 Mn1 Na1 131.53(6) . 1_554 ?
O4 Mn1 Na1 75.04(6) 6_565 1_554 ?
O2 Mn1 Na1 134.22(6) 7_556 1_554 ?
O2 Mn1 Na1 75.04(6) 6 1_554 ?
O1 Mn1 Na1 42.03(5) 6_565 1_554 ?
O1 Mn2 O1 180.0 7_566 . ?
O1 Mn2 O3 92.10(7) 7_566 7_556 ?
O1 Mn2 O3 87.90(7) . 7_556 ?
O1 Mn2 O3 87.90(7) 7_566 1_565 ?
O1 Mn2 O3 92.10(7) . 1_565 ?
O3 Mn2 O3 180.0 7_556 1_565 ?
O1 Mn2 O2 80.79(7) 7_566 7_556 ?
O1 Mn2 O2 99.21(7) . 7_556 ?
O3 Mn2 O2 68.63(7) 7_556 7_556 ?
O3 Mn2 O2 111.37(7) 1_565 7_556 ?
O1 Mn2 O2 99.21(7) 7_566 1_565 ?
O1 Mn2 O2 80.79(7) . 1_565 ?
O3 Mn2 O2 111.37(7) 7_556 1_565 ?
O3 Mn2 O2 68.63(7) 1_565 1_565 ?
O2 Mn2 O2 180.0 7_556 1_565 ?
O1 Mn2 Si2 84.88(5) 7_566 7_556 ?
O1 Mn2 Si2 95.12(5) . 7_556 ?
O3 Mn2 Si2 34.04(5) 7_556 7_556 ?
O3 Mn2 Si2 145.96(5) 1_565 7_556 ?
O2 Mn2 Si2 34.61(5) 7_556 7_556 ?
O2 Mn2 Si2 145.39(5) 1_565 7_556 ?
O1 Mn2 Si2 95.12(5) 7_566 1_565 ?
O1 Mn2 Si2 84.88(5) . 1_565 ?
O3 Mn2 Si2 145.96(5) 7_556 1_565 ?
O3 Mn2 Si2 34.04(5) 1_565 1_565 ?
O2 Mn2 Si2 145.39(5) 7_556 1_565 ?
O2 Mn2 Si2 34.61(5) 1_565 1_565 ?
Si2 Mn2 Si2 180.000(19) 7_556 1_565 ?
O1 Mn2 Na1 134.18(6) 7_566 6_565 ?
O1 Mn2 Na1 45.81(6) . 6_565 ?
O3 Mn2 Na1 131.89(6) 7_556 6_565 ?
O3 Mn2 Na1 48.11(6) 1_565 6_565 ?
O2 Mn2 Na1 101.69(6) 7_556 6_565 ?
O2 Mn2 Na1 78.31(6) 1_565 6_565 ?
Si2 Mn2 Na1 122.72(2) 7_556 6_565 ?
Si2 Mn2 Na1 57.28(2) 1_565 6_565 ?
O1 Mn2 Na1 45.82(6) 7_566 4_556 ?
O1 Mn2 Na1 134.19(6) . 4_556 ?
O3 Mn2 Na1 48.11(6) 7_556 4_556 ?
O3 Mn2 Na1 131.89(6) 1_565 4_556 ?
O2 Mn2 Na1 78.31(6) 7_556 4_556 ?
O2 Mn2 Na1 101.69(6) 1_565 4_556 ?
Si2 Mn2 Na1 57.28(2) 7_556 4_556 ?
Si2 Mn2 Na1 122.72(2) 1_565 4_556 ?
Na1 Mn2 Na1 180.0 6_565 4_556 ?
O4 Si1 O4 115.40(16) . 2_656 ?
O4 Si1 O5 108.12(10) . 2_656 ?
O4 Si1 O5 111.41(10) 2_656 2_656 ?
O4 Si1 O5 111.41(10) . . ?
O4 Si1 O5 108.12(10) 2_656 . ?
O5 Si1 O5 101.54(15) 2_656 . ?
O4 Si1 Na1 145.15(9) . 2_656 ?
O4 Si1 Na1 45.61(7) 2_656 2_656 ?
O5 Si1 Na1 106.50(8) 2_656 2_656 ?
O5 Si1 Na1 64.69(8) . 2_656 ?
O4 Si1 Na1 45.61(7) . . ?
O4 Si1 Na1 145.15(9) 2_656 . ?
O5 Si1 Na1 64.69(8) 2_656 . ?
O5 Si1 Na1 106.51(8) . . ?
Na1 Si1 Na1 166.98(6) 2_656 . ?
O4 Si1 Na1 45.09(8) . 5_667 ?
O4 Si1 Na1 90.62(8) 2_656 5_667 ?
O5 Si1 Na1 84.84(7) 2_656 5_667 ?
O5 Si1 Na1 155.88(7) . 5_667 ?
Na1 Si1 Na1 136.16(4) 2_656 5_667 ?
Na1 Si1 Na1 54.98(4) . 5_667 ?
O4 Si1 Na1 90.62(8) . 6_565 ?
O4 Si1 Na1 45.09(8) 2_656 6_565 ?
O5 Si1 Na1 155.88(7) 2_656 6_565 ?
O5 Si1 Na1 84.84(7) . 6_565 ?
Na1 Si1 Na1 54.98(4) 2_656 6_565 ?
Na1 Si1 Na1 136.16(4) . 6_565 ?
Na1 Si1 Na1 98.86(5) 5_667 6_565 ?
O1 Si2 O3 116.99(11) . . ?
O1 Si2 O2 115.44(11) . . ?
O3 Si2 O2 105.24(11) . . ?
O1 Si2 O5 106.46(11) . . ?
O3 Si2 O5 104.80(11) . . ?
O2 Si2 O5 107.04(11) . . ?
O1 Si2 Mn2 138.42(9) . 1_545 ?
O3 Si2 Mn2 51.42(7) . 1_545 ?
O2 Si2 Mn2 53.85(7) . 1_545 ?
O5 Si2 Mn2 115.09(8) . 1_545 ?
O1 Si2 Na1 144.46(9) . 6 ?
O3 Si2 Na1 55.34(8) . 6 ?
O2 Si2 Na1 99.43(8) . 6 ?
O5 Si2 Na1 53.58(7) . 6 ?
Mn2 Si2 Na1 68.42(3) 1_545 6 ?
O1 Si2 Na1 40.16(8) . 6_565 ?
O3 Si2 Na1 96.59(8) . 6_565 ?
O2 Si2 Na1 154.20(8) . 6_565 ?
O5 Si2 Na1 79.83(8) . 6_565 ?
Mn2 Si2 Na1 146.31(4) 1_545 6_565 ?
Na1 Si2 Na1 104.31(4) 6 6_565 ?
O4 Na1 O4 102.67(8) . 5_667 ?
O4 Na1 O1 92.58(8) . 6_566 ?
O4 Na1 O1 93.35(8) 5_667 6_566 ?
O4 Na1 O5 157.91(9) . 6_556 ?
O4 Na1 O5 98.25(8) 5_667 6_556 ?
O1 Na1 O5 93.22(8) 6_566 6_556 ?
O4 Na1 O3 95.17(8) . 6_556 ?
O4 Na1 O3 161.63(9) 5_667 6_556 ?
O1 Na1 O3 81.39(8) 6_566 6_556 ?
O5 Na1 O3 64.72(7) 6_556 6_556 ?
O4 Na1 O5 60.14(7) . 2_656 ?
O4 Na1 O5 98.20(8) 5_667 2_656 ?
O1 Na1 O5 152.08(9) 6_566 2_656 ?
O5 Na1 O5 110.02(6) 6_556 2_656 ?
O3 Na1 O5 94.41(7) 6_556 2_656 ?
O4 Na1 Na1 51.95(6) . 5_667 ?
O4 Na1 Na1 50.72(6) 5_667 5_667 ?
O1 Na1 Na1 94.75(7) 6_566 5_667 ?
O5 Na1 Na1 148.31(9) 6_556 5_667 ?
O3 Na1 Na1 146.88(9) 6_556 5_667 ?
O5 Na1 Na1 73.75(6) 2_656 5_667 ?
O4 Na1 Si2 127.74(8) . 6_556 ?
O4 Na1 Si2 128.93(7) 5_667 6_556 ?
O1 Na1 Si2 78.35(6) 6_566 6_556 ?
O5 Na1 Si2 33.89(5) 6_556 6_556 ?
O3 Na1 Si2 32.80(5) 6_556 6_556 ?
O5 Na1 Si2 112.45(6) 2_656 6_556 ?
Na1 Na1 Si2 173.10(7) 5_667 6_556 ?
O4 Na1 Na1 105.27(8) . 5_657 ?
O4 Na1 Na1 104.33(8) 5_667 5_657 ?
O1 Na1 Na1 151.12(8) 6_566 5_657 ?
O5 Na1 Na1 62.12(6) 6_556 5_657 ?
O3 Na1 Na1 74.65(6) 6_556 5_657 ?
O5 Na1 Na1 47.90(5) 2_656 5_657 ?
Na1 Na1 Na1 114.12(8) 5_667 5_657 ?
Si2 Na1 Na1 72.77(4) 6_556 5_657 ?
O4 Na1 Si1 29.40(5) . . ?
O4 Na1 Si1 107.77(6) 5_667 . ?
O1 Na1 Si1 120.41(7) 6_566 . ?
O5 Na1 Si1 134.99(7) 6_556 . ?
O3 Na1 Si1 89.93(6) 6_556 . ?
O5 Na1 Si1 31.69(4) 2_656 . ?
Na1 Na1 Si1 63.58(5) 5_667 . ?
Si2 Na1 Si1 119.94(5) 6_556 . ?
Na1 Na1 Si1 75.98(5) 5_657 . ?
O4 Na1 Si1 106.90(6) . 5_667 ?
O4 Na1 Si1 28.57(5) 5_667 5_667 ?
O1 Na1 Si1 65.13(6) 6_566 5_667 ?
O5 Na1 Si1 94.86(6) 6_556 5_667 ?
O3 Na1 Si1 140.09(7) 6_556 5_667 ?
O5 Na1 Si1 125.35(6) 2_656 5_667 ?
Na1 Na1 Si1 61.44(4) 5_667 5_667 ?
Si2 Na1 Si1 114.73(4) 6_556 5_667 ?
Na1 Na1 Si1 127.68(7) 5_657 5_667 ?
Si1 Na1 Si1 125.02(4) . 5_667 ?
O4 Na1 Mn2 86.42(6) . 4_546 ?
O4 Na1 Mn2 132.91(6) 5_667 4_546 ?
O1 Na1 Mn2 39.69(5) 6_566 4_546 ?
O5 Na1 Mn2 84.52(6) 6_556 4_546 ?
O3 Na1 Mn2 43.21(5) 6_556 4_546 ?
O5 Na1 Mn2 125.13(6) 2_656 4_546 ?
Na1 Na1 Mn2 119.99(6) 5_667 4_546 ?
Si2 Na1 Mn2 54.30(3) 6_556 4_546 ?
Na1 Na1 Mn2 117.77(6) 5_657 4_546 ?
Si1 Na1 Mn2 102.25(4) . 4_546 ?
Si1 Na1 Mn2 104.42(3) 5_667 4_546 ?
Si2 O1 Mn2 125.74(12) . . ?
Si2 O1 Mn1 119.19(11) . 6_566 ?
Mn2 O1 Mn1 99.50(7) . 6_566 ?
Si2 O1 Na1 113.88(11) . 6_565 ?
Mn2 O1 Na1 94.50(8) . 6_565 ?
Mn1 O1 Na1 98.40(8) 6_566 6_565 ?
Si2 O2 Mn1 120.20(11) . 7_556 ?
Si2 O2 Mn1 110.99(11) . 6_556 ?
Mn1 O2 Mn1 122.87(9) 7_556 6_556 ?
Si2 O2 Mn2 91.54(9) . 1_545 ?
Mn1 O2 Mn2 107.15(9) 7_556 1_545 ?
Mn1 O2 Mn2 94.56(7) 6_556 1_545 ?
Si2 O3 Mn1 123.85(11) . . ?
Si2 O3 Mn2 94.53(9) . 1_545 ?
Mn1 O3 Mn2 121.73(10) . 1_545 ?
Si2 O3 Na1 91.86(10) . 6 ?
Mn1 O3 Na1 126.55(10) . 6 ?
Mn2 O3 Na1 88.68(7) 1_545 6 ?
Si1 O4 Mn1 125.53(12) . 6_566 ?
Si1 O4 Na1 104.99(10) . . ?
Mn1 O4 Na1 118.84(9) 6_566 . ?
Si1 O4 Na1 106.34(11) . 5_667 ?
Mn1 O4 Na1 113.19(9) 6_566 5_667 ?
Na1 O4 Na1 77.33(8) . 5_667 ?
Si1 O5 Si2 124.46(12) . . ?
Si1 O5 Na1 138.44(12) . 6 ?
Si2 O5 Na1 92.53(9) . 6 ?
Si1 O5 Na1 83.62(8) . 2_656 ?
Si2 O5 Na1 100.96(10) . 2_656 ?
Na1 O5 Na1 69.98(6) 6 2_656 ?

loop_
_geom_bond_atom_site_label_1
_geom_bond_atom_site_label_2
_geom_bond_distance
_geom_bond_site_symmetry_2
_geom_bond_publ_flag
Mn1 O3 2.119(2) . ?
Mn1 O4 2.127(2) 6_565 ?
Mn1 O2 2.145(2) 7_556 ?
Mn1 O2 2.210(2) 6 ?
Mn1 O1 2.253(2) 6_565 ?
Mn1 Na1 3.4991(13) 1_554 ?
Mn2 O1 2.109(2) 7_566 ?
Mn2 O1 2.109(2) . ?
Mn2 O3 2.255(2) 7_556 ?
Mn2 O3 2.255(2) 1_565 ?
Mn2 O2 2.323(2) 7_556 ?
Mn2 O2 2.323(2) 1_565 ?
Mn2 Si2 2.8752(8) 7_556 ?
Mn2 Si2 2.8752(8) 1_565 ?
Mn2 Na1 3.2924(13) 6_565 ?
Mn2 Na1 3.2924(13) 4_556 ?
Si1 O4 1.597(2) . ?
Si1 O4 1.597(2) 2_656 ?
Si1 O5 1.661(2) 2_656 ?
Si1 O5 1.661(2) . ?
Si1 Na1 3.1421(13) 2_656 ?
Si1 Na1 3.1421(12) . ?
Si1 Na1 3.2039(14) 5_667 ?
Si1 Na1 3.2039(14) 6_565 ?
Si2 O1 1.6073(19) . ?
Si2 O3 1.615(2) . ?
Si2 O2 1.634(2) . ?
Si2 O5 1.663(2) . ?
Si2 Na1 2.9787(14) 6 ?
Si2 Na1 3.3576(14) 6_565 ?
Na1 O4 2.325(2) . ?
Na1 O4 2.365(2) 5_667 ?
Na1 O1 2.368(2) 6_566 ?
Na1 O5 2.399(2) 6_556 ?
Na1 O3 2.451(2) 6_556 ?
Na1 O5 2.858(2) 2_656 ?
Na1 Na1 2.930(2) 5_667 ?
Na1 Na1 3.038(2) 5_657 ?
